data_4328184
loop_
_publ_author_name
'Amit Das'
'Thomas Michael Scherer'
'Abhishek Dutta Chowdhury'
'Shaikh M. Mobin'
'Wolfgang Kaim'
'Goutam Kumar Lahiri'

_publ_section_title
;
 Asymmetrical Diruthenium Complex Bridged by a Redox-Active Ligand
;
_journal_name_full 'Inorganic Chemistry'
_journal_page_first 1675
_journal_page_last 1684
_journal_paper_doi 10.1021/ic201975h
_journal_volume 51
_journal_year 2012
_chemical_formula_sum 'C30 H36 Cl F6 N4 O4 P Ru2'
_chemical_formula_weight 899.19
_chemical_name_systematic
;
 ?
;
_space_group_IT_number 61
_symmetry_cell_setting orthorhombic
_symmetry_space_group_name_Hall '-P 2ac 2ab'
_symmetry_space_group_name_H-M 'P b c a'
_atom_sites_solution_hydrogens geom
_atom_sites_solution_primary direct
_atom_sites_solution_secondary difmap
_audit_creation_method SHELXL-97
_cell_angle_alpha 90.00
_cell_angle_beta 90.00
_cell_angle_gamma 90.00
_cell_formula_units_Z 8
_cell_length_a 14.1822(2)
_cell_length_b 16.3106(3)
_cell_length_c 29.7326(4)
_cell_measurement_reflns_used 21173
_cell_measurement_temperature 150(2)
_cell_measurement_theta_max 32.8101
_cell_measurement_theta_min 3.2284
_cell_volume 6877.75(18)
_computing_cell_refinement 'CrysAlis RED, Oxford Diffraction Ltd.,'
_computing_data_collection 'CrysAlis CCD, Oxford Diffraction Ltd.,'
_computing_data_reduction 'CrysAlis RED, Oxford Diffraction Ltd.,'
_computing_molecular_graphics Ortep3
_computing_publication_material Shelx97
_computing_structure_refinement 'SHELXL-97 (Sheldrick, 1997)'
_computing_structure_solution 'SHELXS-97 (Sheldrick, 1997)'
_diffrn_ambient_temperature 150(2)
_diffrn_detector_area_resol_mean 15.9948
_diffrn_measured_fraction_theta_full 0.997
_diffrn_measured_fraction_theta_max 0.997
_diffrn_measurement_device_type 'OXFORD DIFFRACTION XCALIBUR-S'
_diffrn_measurement_method \w/q-scan
_diffrn_radiation_monochromator graphite
_diffrn_radiation_source 'Enhance (Mo) x-ray Source'
_diffrn_radiation_type MoK\a
_diffrn_radiation_wavelength 0.71073
_diffrn_reflns_av_R_equivalents 0.0419
_diffrn_reflns_av_sigmaI/netI 0.0315
_diffrn_reflns_limit_h_max 16
_diffrn_reflns_limit_h_min -16
_diffrn_reflns_limit_k_max 19
_diffrn_reflns_limit_k_min -19
_diffrn_reflns_limit_l_max 35
_diffrn_reflns_limit_l_min -21
_diffrn_reflns_number 50658
_diffrn_reflns_theta_full 25.00
_diffrn_reflns_theta_max 25.00
_diffrn_reflns_theta_min 3.23
_exptl_absorpt_coefficient_mu 1.076
_exptl_absorpt_correction_T_max 0.9188
_exptl_absorpt_correction_T_min 0.8299
_exptl_absorpt_correction_type multi-scan
_exptl_absorpt_process_details
;
CrysAlis RED, Oxford Diffraction Ltd.,
Version 1.171.31.7 (release 18-10-2006 CrysAlis171 .NET)
(compiled Oct 18 2006,16:28:17)
empirical absorption correction using spherical harmonics,
 implemented in SCALE3 ABSPACK scaling algorithm.
;
_exptl_crystal_colour black
_exptl_crystal_density_diffrn 1.737
_exptl_crystal_description block
_exptl_crystal_F_000 3600
_exptl_crystal_size_max 0.18
_exptl_crystal_size_mid 0.11
_exptl_crystal_size_min 0.08
_refine_diff_density_max 0.598
_refine_diff_density_min -0.280
_refine_diff_density_rms 0.065
_refine_ls_extinction_method none
_refine_ls_goodness_of_fit_ref 0.924
_refine_ls_hydrogen_treatment riding
_refine_ls_matrix_type full
_refine_ls_number_parameters 440
_refine_ls_number_reflns 6042
_refine_ls_number_restraints 0
_refine_ls_restrained_S_all 0.924
_refine_ls_R_factor_all 0.0389
_refine_ls_R_factor_gt 0.0257
_refine_ls_shift/su_max 0.003
_refine_ls_shift/su_mean 0.000
_refine_ls_structure_factor_coef Fsqd
_refine_ls_weighting_details 'calc w=1/[\s^2^(Fo^2^)+(0.0383P)^2^+0.0000P] where P=(Fo^2^+2Fc^2^)/3'
_refine_ls_weighting_scheme calc
_refine_ls_wR_factor_gt 0.0604
_refine_ls_wR_factor_ref 0.0625
_reflns_number_gt 4579
_reflns_number_total 6042
_reflns_threshold_expression >2sigma(I)
_cod_data_source_file ic201975h_si_003.cif
_cod_data_source_block '[2]PF6'
_cod_database_code 4328184

loop_
_symmetry_equiv_pos_as_xyz
'x, y, z'
'-x+1/2, -y, z+1/2'
'x+1/2, -y+1/2, -z'
'-x, y+1/2, -z+1/2'
'-x, -y, -z'
'x-1/2, y, -z-1/2'
'-x-1/2, y-1/2, z'
'x, -y-1/2, z-1/2'

loop_
_atom_site_label
_atom_site_type_symbol
_atom_site_fract_x
_atom_site_fract_y
_atom_site_fract_z
_atom_site_U_iso_or_equiv
_atom_site_adp_type
_atom_site_occupancy
_atom_site_symmetry_multiplicity
_atom_site_calc_flag
_atom_site_refinement_flags
Ru1 Ru 0.335538(15) 0.185995(14) 0.939044(7) 0.02275(7) Uani 1 1 d .
Ru2 Ru 0.427141(15) 0.308104(14) 0.800933(7) 0.02280(7) Uani 1 1 d .
Cl1 Cl 0.28848(6) 0.38885(5) 0.79295(3) 0.0392(2) Uani 1 1 d .
P1 P 0.61227(6) 0.60850(6) 0.86064(3) 0.0387(2) Uani 1 1 d .
F1 F 0.57517(15) 0.59554(13) 0.80991(6) 0.0598(6) Uani 1 1 d .
F2 F 0.60136(15) 0.51240(13) 0.87005(7) 0.0609(6) Uani 1 1 d .
F3 F 0.64710(15) 0.62255(13) 0.91033(6) 0.0561(6) Uani 1 1 d .
F4 F 0.6269(2) 0.70209(12) 0.85011(7) 0.0847(8) Uani 1 1 d .
F5 F 0.71618(15) 0.59045(15) 0.84485(8) 0.0722(7) Uani 1 1 d .
F6 F 0.50699(15) 0.61939(16) 0.87527(8) 0.0796(8) Uani 1 1 d .
O1 O 0.47529(13) 0.16562(12) 0.94478(6) 0.0272(5) Uani 1 1 d .
O2 O 0.30781(13) 0.06397(12) 0.92967(6) 0.0273(5) Uani 1 1 d .
O3 O 0.32956(13) 0.16160(12) 1.00623(6) 0.0314(5) Uani 1 1 d .
O4 O 0.19591(13) 0.20933(12) 0.93810(6) 0.0292(5) Uani 1 1 d .
N1 N 0.36537(15) 0.30649(14) 0.94427(7) 0.0234(5) Uani 1 1 d .
N2 N 0.38769(15) 0.28963(14) 0.86726(7) 0.0235(5) Uani 1 1 d .
N3 N 0.34474(15) 0.21784(14) 0.87716(7) 0.0215(5) Uani 1 1 d .
N4 N 0.33274(15) 0.21116(14) 0.79881(7) 0.0225(5) Uani 1 1 d .
C1 C 0.3602(2) 0.35448(19) 0.98077(10) 0.0289(7) Uani 1 1 d .
H1 H 0.3375 0.3318 1.0081 0.035 Uiso 1 1 calc R
C2 C 0.3868(2) 0.4352(2) 0.97985(10) 0.0351(7) Uani 1 1 d .
H2 H 0.3826 0.4679 1.0062 0.042 Uiso 1 1 calc R
C3 C 0.4200(2) 0.46867(19) 0.93993(10) 0.0353(8) Uani 1 1 d .
H3 H 0.4396 0.5243 0.9388 0.042 Uiso 1 1 calc R
C4 C 0.4243(2) 0.42056(18) 0.90217(10) 0.0292(7) Uani 1 1 d .
H4 H 0.4464 0.4425 0.8745 0.035 Uiso 1 1 calc R
C5 C 0.39597(19) 0.33951(18) 0.90493(9) 0.0243(7) Uani 1 1 d .
C6 C 0.30414(18) 0.18202(16) 0.83867(9) 0.0214(6) Uani 1 1 d .
C7 C 0.23425(19) 0.12310(17) 0.84251(10) 0.0259(7) Uani 1 1 d .
H7 H 0.2137 0.1046 0.8712 0.031 Uiso 1 1 calc R
C8 C 0.1952(2) 0.09202(18) 0.80352(10) 0.0308(7) Uani 1 1 d .
H8 H 0.1463 0.0523 0.8050 0.037 Uiso 1 1 calc R
C9 C 0.2278(2) 0.11902(18) 0.76269(10) 0.0315(7) Uani 1 1 d .
H9 H 0.2045 0.0957 0.7356 0.038 Uiso 1 1 calc R
C10 C 0.2944(2) 0.18000(17) 0.76130(10) 0.0283(7) Uani 1 1 d .
H10 H 0.3139 0.2008 0.7329 0.034 Uiso 1 1 calc R
C11 C 0.6178(2) 0.0926(2) 0.95213(11) 0.0376(8) Uani 1 1 d .
H11A H 0.6521 0.0930 0.9235 0.056 Uiso 1 1 calc R
H11B H 0.6337 0.0428 0.9689 0.056 Uiso 1 1 calc R
H11C H 0.6356 0.1409 0.9698 0.056 Uiso 1 1 calc R
C12 C 0.5131(2) 0.09436(19) 0.94308(9) 0.0297(7) Uani 1 1 d .
C13 C 0.4678(2) 0.02088(19) 0.93363(10) 0.0325(7) Uani 1 1 d .
H13 H 0.5065 -0.0265 0.9318 0.039 Uiso 1 1 calc R
C14 C 0.3708(2) 0.00919(18) 0.92647(9) 0.0285(7) Uani 1 1 d .
C15 C 0.3357(2) -0.07472(19) 0.91471(11) 0.0385(8) Uani 1 1 d .
H15A H 0.2985 -0.0965 0.9398 0.058 Uiso 1 1 calc R
H15B H 0.3894 -0.1110 0.9089 0.058 Uiso 1 1 calc R
H15C H 0.2961 -0.0716 0.8877 0.058 Uiso 1 1 calc R
C16 C 0.2694(3) 0.1352(2) 1.07729(11) 0.0499(10) Uani 1 1 d .
H16A H 0.3235 0.0978 1.0791 0.075 Uiso 1 1 calc R
H16B H 0.2131 0.1075 1.0888 0.075 Uiso 1 1 calc R
H16C H 0.2821 0.1842 1.0953 0.075 Uiso 1 1 calc R
C17 C 0.2537(2) 0.15934(19) 1.02949(10) 0.0352(8) Uani 1 1 d .
C18 C 0.1644(2) 0.1787(2) 1.01410(11) 0.0391(8) Uani 1 1 d .
H18 H 0.1145 0.1742 1.0353 0.047 Uiso 1 1 calc R
C19 C 0.1398(2) 0.20405(17) 0.97125(10) 0.0301(7) Uani 1 1 d .
C20 C 0.0404(2) 0.2291(2) 0.96136(11) 0.0416(8) Uani 1 1 d .
H20A H 0.0394 0.2648 0.9349 0.062 Uiso 1 1 calc R
H20B H 0.0145 0.2586 0.9873 0.062 Uiso 1 1 calc R
H20C H 0.0022 0.1801 0.9555 0.062 Uiso 1 1 calc R
C21 C 0.5713(2) 0.2614(2) 0.80937(10) 0.0320(7) Uani 1 1 d .
C22 C 0.5338(2) 0.23665(19) 0.76725(10) 0.0327(7) Uani 1 1 d .
H22 H 0.5312 0.1799 0.7601 0.039 Uiso 1 1 calc R
C23 C 0.50011(19) 0.29458(18) 0.73551(10) 0.0313(7) Uani 1 1 d .
H23 H 0.4785 0.2764 0.7070 0.038 Uiso 1 1 calc R
C24 C 0.49839(19) 0.37841(18) 0.74583(10) 0.0277(7) Uani 1 1 d .
C25 C 0.5343(2) 0.40325(19) 0.78830(10) 0.0306(7) Uani 1 1 d .
H25 H 0.5340 0.4597 0.7961 0.037 Uiso 1 1 calc R
C26 C 0.5701(2) 0.3461(2) 0.81863(10) 0.0334(7) Uani 1 1 d .
H26 H 0.5945 0.3648 0.8465 0.040 Uiso 1 1 calc R
C27 C 0.6056(2) 0.2010(2) 0.84405(11) 0.0460(9) Uani 1 1 d .
H27A H 0.5798 0.1466 0.8374 0.069 Uiso 1 1 calc R
H27B H 0.5846 0.2185 0.8740 0.069 Uiso 1 1 calc R
H27C H 0.6746 0.1987 0.8433 0.069 Uiso 1 1 calc R
C28 C 0.4616(2) 0.4440(2) 0.71445(10) 0.0347(8) Uani 1 1 d .
H28 H 0.4234 0.4831 0.7329 0.042 Uiso 1 1 calc R
C29 C 0.3983(3) 0.4114(2) 0.67753(12) 0.0556(10) Uani 1 1 d .
H29A H 0.4333 0.3717 0.6592 0.083 Uiso 1 1 calc R
H29B H 0.3772 0.4569 0.6585 0.083 Uiso 1 1 calc R
H29C H 0.3433 0.3844 0.6910 0.083 Uiso 1 1 calc R
C30 C 0.5465(3) 0.4916(2) 0.69570(12) 0.0491(9) Uani 1 1 d .
H30A H 0.5825 0.5153 0.7206 0.074 Uiso 1 1 calc R
H30B H 0.5241 0.5355 0.6759 0.074 Uiso 1 1 calc R
H30C H 0.5870 0.4542 0.6786 0.074 Uiso 1 1 calc R

loop_
_atom_site_aniso_label
_atom_site_aniso_U_11
_atom_site_aniso_U_22
_atom_site_aniso_U_33
_atom_site_aniso_U_23
_atom_site_aniso_U_13
_atom_site_aniso_U_12
Ru1 0.02335(12) 0.02686(13) 0.01805(12) -0.00046(11) 0.00152(9) -0.00121(10)
Ru2 0.02529(13) 0.02392(13) 0.01920(12) -0.00105(11) 0.00309(9) 0.00006(10)
Cl1 0.0363(4) 0.0318(4) 0.0494(5) 0.0043(4) 0.0066(4) 0.0095(4)
P1 0.0464(5) 0.0447(5) 0.0248(4) -0.0021(4) 0.0018(4) -0.0129(4)
F1 0.0898(16) 0.0611(14) 0.0284(11) -0.0021(10) -0.0091(11) -0.0295(12)
F2 0.0743(15) 0.0520(13) 0.0564(13) 0.0050(11) -0.0082(11) -0.0220(11)
F3 0.0726(14) 0.0679(14) 0.0279(10) -0.0081(10) -0.0102(10) 0.0024(11)
F4 0.158(2) 0.0398(13) 0.0563(15) 0.0019(11) -0.0456(16) -0.0226(14)
F5 0.0572(13) 0.0895(17) 0.0699(16) -0.0126(13) 0.0234(12) -0.0149(12)
F6 0.0532(14) 0.127(2) 0.0586(15) -0.0026(15) 0.0009(12) 0.0177(14)
O1 0.0250(10) 0.0320(12) 0.0246(11) -0.0026(9) -0.0013(9) 0.0024(9)
O2 0.0284(11) 0.0282(11) 0.0252(11) 0.0022(9) 0.0019(9) -0.0030(9)
O3 0.0323(11) 0.0399(13) 0.0220(11) 0.0009(10) 0.0039(9) -0.0017(9)
O4 0.0247(10) 0.0359(12) 0.0271(11) -0.0004(9) 0.0048(9) -0.0016(9)
N1 0.0229(12) 0.0258(13) 0.0215(13) -0.0029(11) -0.0030(10) 0.0014(10)
N2 0.0253(12) 0.0250(13) 0.0203(12) -0.0031(10) 0.0024(10) -0.0034(10)
N3 0.0224(12) 0.0213(12) 0.0207(12) -0.0033(10) 0.0019(10) -0.0024(10)
N4 0.0240(12) 0.0236(13) 0.0198(13) -0.0023(10) 0.0003(10) 0.0019(10)
C1 0.0314(16) 0.0388(19) 0.0165(15) -0.0025(14) -0.0021(13) 0.0038(15)
C2 0.0407(18) 0.0345(19) 0.0302(17) -0.0111(15) -0.0036(15) -0.0006(15)
C3 0.0418(19) 0.0288(17) 0.0351(19) -0.0050(15) -0.0020(16) -0.0081(14)
C4 0.0326(16) 0.0289(17) 0.0261(16) -0.0033(14) 0.0037(13) -0.0074(14)
C5 0.0230(15) 0.0310(17) 0.0190(15) -0.0042(13) 0.0023(12) 0.0000(13)
C6 0.0225(14) 0.0204(14) 0.0211(14) -0.0012(13) 0.0001(12) 0.0030(12)
C7 0.0298(16) 0.0252(16) 0.0228(16) 0.0011(13) 0.0003(13) -0.0020(13)
C8 0.0310(16) 0.0277(17) 0.0338(18) -0.0049(15) -0.0053(14) -0.0034(13)
C9 0.0349(17) 0.0345(18) 0.0252(17) -0.0068(15) -0.0052(14) -0.0001(15)
C10 0.0338(16) 0.0327(17) 0.0185(15) -0.0027(14) 0.0006(13) 0.0026(14)
C11 0.0286(16) 0.040(2) 0.044(2) -0.0012(16) -0.0037(15) 0.0040(15)
C12 0.0337(17) 0.0373(19) 0.0180(15) 0.0009(14) 0.0010(13) 0.0026(15)
C13 0.0329(17) 0.0283(17) 0.0363(19) 0.0003(15) 0.0019(15) 0.0027(14)
C14 0.0375(17) 0.0299(17) 0.0180(15) 0.0021(13) 0.0045(13) -0.0037(15)
C15 0.0427(19) 0.0314(18) 0.042(2) -0.0014(16) 0.0039(16) -0.0046(15)
C16 0.068(2) 0.058(2) 0.0234(17) 0.0030(18) 0.0119(17) 0.004(2)
C17 0.052(2) 0.0277(17) 0.0258(17) -0.0019(14) 0.0093(16) -0.0054(15)
C18 0.0356(18) 0.050(2) 0.0320(18) -0.0004(16) 0.0138(15) 0.0010(16)
C19 0.0296(16) 0.0257(17) 0.0349(18) -0.0086(14) 0.0072(14) -0.0054(13)
C20 0.0290(17) 0.051(2) 0.044(2) -0.0087(18) 0.0086(16) -0.0019(16)
C21 0.0214(15) 0.040(2) 0.0342(18) 0.0048(16) 0.0077(14) 0.0030(14)
C22 0.0279(16) 0.0341(18) 0.0361(18) -0.0024(16) 0.0130(14) 0.0051(14)
C23 0.0316(16) 0.041(2) 0.0215(16) -0.0022(15) 0.0090(13) -0.0003(14)
C24 0.0280(16) 0.0329(17) 0.0221(16) 0.0008(14) 0.0055(13) -0.0047(13)
C25 0.0308(16) 0.0340(18) 0.0270(17) -0.0006(14) 0.0074(14) -0.0073(14)
C26 0.0256(16) 0.050(2) 0.0243(16) 0.0013(16) 0.0003(14) -0.0065(15)
C27 0.0362(18) 0.058(2) 0.043(2) 0.0074(18) 0.0010(16) 0.0155(17)
C28 0.0444(18) 0.0350(19) 0.0245(16) -0.0003(15) 0.0041(15) 0.0043(15)
C29 0.069(3) 0.051(2) 0.046(2) 0.0081(19) -0.019(2) -0.004(2)
C30 0.060(2) 0.046(2) 0.041(2) 0.0120(18) 0.0096(18) -0.0059(18)

loop_
_atom_type_symbol
_atom_type_description
_atom_type_scat_dispersion_real
_atom_type_scat_dispersion_imag
_atom_type_scat_source
C C 0.0033 0.0016 'International Tables Vol C Tables 4.2.6.8 and 6.1.1.4'
H H 0.0000 0.0000 'International Tables Vol C Tables 4.2.6.8 and 6.1.1.4'
N N 0.0061 0.0033 'International Tables Vol C Tables 4.2.6.8 and 6.1.1.4'
O O 0.0106 0.0060 'International Tables Vol C Tables 4.2.6.8 and 6.1.1.4'
F F 0.0171 0.0103 'International Tables Vol C Tables 4.2.6.8 and 6.1.1.4'
P P 0.1023 0.0942 'International Tables Vol C Tables 4.2.6.8 and 6.1.1.4'
Cl Cl 0.1484 0.1585 'International Tables Vol C Tables 4.2.6.8 and 6.1.1.4'
Ru Ru -1.2594 0.8363 'International Tables Vol C Tables 4.2.6.8 and 6.1.1.4'

loop_
_geom_angle_atom_site_label_1
_geom_angle_atom_site_label_2
_geom_angle_atom_site_label_3
_geom_angle
N3 Ru1 N1 78.20(9)
N3 Ru1 O4 90.14(8)
N1 Ru1 O4 91.33(8)
N3 Ru1 O1 93.38(8)
N1 Ru1 O1 87.01(8)
O4 Ru1 O1 175.73(8)
N3 Ru1 O3 175.26(9)
N1 Ru1 O3 97.09(8)
O4 Ru1 O3 90.55(8)
O1 Ru1 O3 85.75(8)
N3 Ru1 O2 98.39(8)
N1 Ru1 O2 176.47(8)
O4 Ru1 O2 89.60(8)
O1 Ru1 O2 92.30(8)
O3 Ru1 O2 86.31(8)
N2 Ru2 N4 75.15(9)
N2 Ru2 C22 123.57(10)
N4 Ru2 C22 91.52(10)
N2 Ru2 C26 93.59(10)
N4 Ru2 C26 145.40(11)
C22 Ru2 C26 67.29(12)
N2 Ru2 C21 95.29(10)
N4 Ru2 C21 109.89(10)
C22 Ru2 C21 38.05(11)
C26 Ru2 C21 37.50(12)
N2 Ru2 C25 116.79(10)
N4 Ru2 C25 167.72(10)
C22 Ru2 C25 79.49(12)
C26 Ru2 C25 37.00(11)
C21 Ru2 C25 67.76(11)
N2 Ru2 C23 161.41(10)
N4 Ru2 C23 101.49(10)
C22 Ru2 C23 37.84(10)
C26 Ru2 C23 78.82(11)
C21 Ru2 C23 68.33(11)
C25 Ru2 C23 66.30(11)
N2 Ru2 C24 153.15(10)
N4 Ru2 C24 131.26(10)
C22 Ru2 C24 67.71(11)
C26 Ru2 C24 67.20(11)
C21 Ru2 C24 80.86(11)
C25 Ru2 C24 37.27(10)
C23 Ru2 C24 36.67(10)
N2 Ru2 Cl1 87.26(7)
N4 Ru2 Cl1 83.42(6)
C22 Ru2 Cl1 146.40(8)
C26 Ru2 Cl1 129.38(9)
C21 Ru2 Cl1 166.67(9)
C25 Ru2 Cl1 99.40(8)
C23 Ru2 Cl1 110.73(8)
C24 Ru2 Cl1 90.94(8)
F6 P1 F4 94.07(16)
F6 P1 F5 175.51(15)
F4 P1 F5 89.94(15)
F6 P1 F3 91.26(12)
F4 P1 F3 90.24(12)
F5 P1 F3 90.76(12)
F6 P1 F2 88.30(13)
F4 P1 F2 177.51(16)
F5 P1 F2 87.67(13)
F3 P1 F2 90.50(12)
F6 P1 F1 87.91(13)
F4 P1 F1 89.09(11)
F5 P1 F1 90.12(12)
F3 P1 F1 178.90(14)
F2 P1 F1 90.20(11)
C12 O1 Ru1 123.86(19)
C14 O2 Ru1 124.07(18)
C17 O3 Ru1 124.77(19)
C19 O4 Ru1 126.28(19)
C1 N1 C5 118.9(2)
C1 N1 Ru1 128.3(2)
C5 N1 Ru1 112.77(18)
N3 N2 C5 111.7(2)
N3 N2 Ru2 117.04(16)
C5 N2 Ru2 131.24(19)
N2 N3 C6 111.5(2)
N2 N3 Ru1 118.31(17)
C6 N3 Ru1 129.80(18)
C6 N4 C10 118.6(2)
C6 N4 Ru2 116.05(18)
C10 N4 Ru2 125.21(19)
N1 C1 C2 122.0(3)
N1 C1 H1 119.0
C2 C1 H1 119.0
C1 C2 C3 119.2(3)
C1 C2 H2 120.4
C3 C2 H2 120.4
C4 C3 C2 119.3(3)
C4 C3 H3 120.3
C2 C3 H3 120.3
C3 C4 C5 119.0(3)
C3 C4 H4 120.5
C5 C4 H4 120.5
N1 C5 C4 121.5(3)
N1 C5 N2 115.8(2)
C4 C5 N2 122.4(3)
N4 C6 C7 122.4(3)
N4 C6 N3 116.6(2)
C7 C6 N3 120.9(2)
C8 C7 C6 118.2(3)
C8 C7 H7 120.9
C6 C7 H7 120.9
C9 C8 C7 119.3(3)
C9 C8 H8 120.3
C7 C8 H8 120.3
C8 C9 C10 119.4(3)
C8 C9 H9 120.3
C10 C9 H9 120.3
N4 C10 C9 121.9(3)
N4 C10 H10 119.0
C9 C10 H10 119.0
C12 C11 H11A 109.5
C12 C11 H11B 109.5
H11A C11 H11B 109.5
C12 C11 H11C 109.5
H11A C11 H11C 109.5
H11B C11 H11C 109.5
O1 C12 C13 126.7(3)
O1 C12 C11 114.9(3)
C13 C12 C11 118.3(3)
C12 C13 C14 126.9(3)
C12 C13 H13 116.5
C14 C13 H13 116.5
O2 C14 C13 125.7(3)
O2 C14 C15 115.3(3)
C13 C14 C15 119.0(3)
C14 C15 H15A 109.5
C14 C15 H15B 109.5
H15A C15 H15B 109.5
C14 C15 H15C 109.5
H15A C15 H15C 109.5
H15B C15 H15C 109.5
C17 C16 H16A 109.5
C17 C16 H16B 109.5
H16A C16 H16B 109.5
C17 C16 H16C 109.5
H16A C16 H16C 109.5
H16B C16 H16C 109.5
O3 C17 C18 125.8(3)
O3 C17 C16 113.4(3)
C18 C17 C16 120.9(3)
C17 C18 C19 127.1(3)
C17 C18 H18 116.4
C19 C18 H18 116.4
O4 C19 C18 125.2(3)
O4 C19 C20 114.8(3)
C18 C19 C20 120.0(3)
C19 C20 H20A 109.5
C19 C20 H20B 109.5
H20A C20 H20B 109.5
C19 C20 H20C 109.5
H20A C20 H20C 109.5
H20B C20 H20C 109.5
C26 C21 C22 116.6(3)
C26 C21 C27 120.7(3)
C22 C21 C27 122.6(3)
C26 C21 Ru2 70.79(17)
C22 C21 Ru2 69.46(16)
C27 C21 Ru2 127.3(2)
C23 C22 C21 121.6(3)
C23 C22 Ru2 73.30(16)
C21 C22 Ru2 72.49(16)
C23 C22 H22 119.2
C21 C22 H22 119.2
Ru2 C22 H22 127.1
C24 C23 C22 120.7(3)
C24 C23 Ru2 72.69(16)
C22 C23 Ru2 68.86(16)
C24 C23 H23 119.7
C22 C23 H23 119.7
Ru2 C23 H23 131.7
C23 C24 C25 117.8(3)
C23 C24 C28 124.1(3)
C25 C24 C28 118.1(3)
C23 C24 Ru2 70.64(16)
C25 C24 Ru2 69.99(16)
C28 C24 Ru2 131.1(2)
C26 C25 C24 121.0(3)
C26 C25 Ru2 70.70(17)
C24 C25 Ru2 72.74(16)
C26 C25 H25 119.5
C24 C25 H25 119.5
Ru2 C25 H25 129.6
C25 C26 C21 122.3(3)
C25 C26 Ru2 72.30(17)
C21 C26 Ru2 71.71(17)
C25 C26 H26 118.8
C21 C26 H26 118.8
Ru2 C26 H26 129.8
C21 C27 H27A 109.5
C21 C27 H27B 109.5
H27A C27 H27B 109.5
C21 C27 H27C 109.5
H27A C27 H27C 109.5
H27B C27 H27C 109.5
C24 C28 C29 113.8(3)
C24 C28 C30 108.1(3)
C29 C28 C30 112.2(3)
C24 C28 H28 107.5
C29 C28 H28 107.5
C30 C28 H28 107.5
C28 C29 H29A 109.5
C28 C29 H29B 109.5
H29A C29 H29B 109.5
C28 C29 H29C 109.5
H29A C29 H29C 109.5
H29B C29 H29C 109.5
C28 C30 H30A 109.5
C28 C30 H30B 109.5
H30A C30 H30B 109.5
C28 C30 H30C 109.5
H30A C30 H30C 109.5
H30B C30 H30C 109.5

loop_
_geom_bond_atom_site_label_1
_geom_bond_atom_site_label_2
_geom_bond_distance
Ru1 N3 1.916(2)
Ru1 N1 2.016(2)
Ru1 O4 2.0166(19)
Ru1 O1 2.0169(19)
Ru1 O3 2.039(2)
Ru1 O2 2.0478(19)
Ru2 N2 2.072(2)
Ru2 N4 2.073(2)
Ru2 C22 2.156(3)
Ru2 C26 2.184(3)
Ru2 C21 2.196(3)
Ru2 C25 2.205(3)
Ru2 C23 2.214(3)
Ru2 C24 2.241(3)
Ru2 Cl1 2.3787(8)
P1 F6 1.565(2)
P1 F4 1.572(2)
P1 F5 1.574(2)
P1 F3 1.575(2)
P1 F2 1.600(2)
P1 F1 1.611(2)
O1 C12 1.281(3)
O2 C14 1.267(3)
O3 C17 1.280(3)
O4 C19 1.270(3)
N1 C1 1.340(4)
N1 C5 1.359(3)
N2 N3 1.352(3)
N2 C5 1.389(3)
N3 C6 1.408(3)
N4 C6 1.340(3)
N4 C10 1.341(3)
C1 C2 1.370(4)
C1 H1 0.9500
C2 C3 1.389(4)
C2 H2 0.9500
C3 C4 1.371(4)
C3 H3 0.9500
C4 C5 1.384(4)
C4 H4 0.9500
C6 C7 1.385(4)
C7 C8 1.381(4)
C7 H7 0.9500
C8 C9 1.372(4)
C8 H8 0.9500
C9 C10 1.372(4)
C9 H9 0.9500
C10 H10 0.9500
C11 C12 1.510(4)
C11 H11A 0.9800
C11 H11B 0.9800
C11 H11C 0.9800
C12 C13 1.388(4)
C13 C14 1.405(4)
C13 H13 0.9500
C14 C15 1.498(4)
C15 H15A 0.9800
C15 H15B 0.9800
C15 H15C 0.9800
C16 C17 1.492(4)
C16 H16A 0.9800
C16 H16B 0.9800
C16 H16C 0.9800
C17 C18 1.383(4)
C18 C19 1.384(4)
C18 H18 0.9500
C19 C20 1.497(4)
C20 H20A 0.9800
C20 H20B 0.9800
C20 H20C 0.9800
C21 C26 1.408(4)
C21 C22 1.419(4)
C21 C27 1.506(4)
C22 C23 1.418(4)
C22 H22 0.9500
C23 C24 1.402(4)
C23 H23 0.9500
C24 C25 1.421(4)
C24 C28 1.512(4)
C25 C26 1.393(4)
C25 H25 0.9500
C26 H26 0.9500
C27 H27A 0.9800
C27 H27B 0.9800
C27 H27C 0.9800
C28 C29 1.514(4)
C28 C30 1.538(4)
C28 H28 1.0000
C29 H29A 0.9800
C29 H29B 0.9800
C29 H29C 0.9800
C30 H30A 0.9800
C30 H30B 0.9800
C30 H30C 0.9800

loop_
_geom_torsion_atom_site_label_1
_geom_torsion_atom_site_label_2
_geom_torsion_atom_site_label_3
_geom_torsion_atom_site_label_4
_geom_torsion
N3 Ru1 O1 C12 -100.2(2)
N1 Ru1 O1 C12 -178.2(2)
O4 Ru1 O1 C12 114.6(10)
O3 Ru1 O1 C12 84.5(2)
O2 Ru1 O1 C12 -1.7(2)
N3 Ru1 O2 C14 89.2(2)
N1 Ru1 O2 C14 74.2(13)
O4 Ru1 O2 C14 179.3(2)
O1 Ru1 O2 C14 -4.5(2)
O3 Ru1 O2 C14 -90.1(2)
N3 Ru1 O3 C17 103.4(10)
N1 Ru1 O3 C17 96.5(2)
O4 Ru1 O3 C17 5.1(2)
O1 Ru1 O3 C17 -177.0(2)
O2 Ru1 O3 C17 -84.5(2)
N3 Ru1 O4 C19 -177.1(2)
N1 Ru1 O4 C19 -98.9(2)
O1 Ru1 O4 C19 -31.8(12)
O3 Ru1 O4 C19 -1.7(2)
O2 Ru1 O4 C19 84.6(2)
N3 Ru1 N1 C1 167.6(2)
O4 Ru1 N1 C1 77.7(2)
O1 Ru1 N1 C1 -98.3(2)
O3 Ru1 N1 C1 -13.0(2)
O2 Ru1 N1 C1 -177(22)
N3 Ru1 N1 C5 -13.81(18)
O4 Ru1 N1 C5 -103.67(19)
O1 Ru1 N1 C5 80.27(19)
O3 Ru1 N1 C5 165.61(18)
O2 Ru1 N1 C5 1.4(14)
N4 Ru2 N2 N3 15.83(17)
C22 Ru2 N2 N3 -66.0(2)
C26 Ru2 N2 N3 -130.95(19)
C21 Ru2 N2 N3 -93.37(19)
C25 Ru2 N2 N3 -161.10(18)
C23 Ru2 N2 N3 -66.0(4)
C24 Ru2 N2 N3 -173.58(19)
Cl1 Ru2 N2 N3 99.74(18)
N4 Ru2 N2 C5 -163.0(3)
C22 Ru2 N2 C5 115.2(2)
C26 Ru2 N2 C5 50.2(3)
C21 Ru2 N2 C5 87.8(3)
C25 Ru2 N2 C5 20.1(3)
C23 Ru2 N2 C5 115.2(3)
C24 Ru2 N2 C5 7.6(4)
Cl1 Ru2 N2 C5 -79.1(2)
C5 N2 N3 C6 157.3(2)
Ru2 N2 N3 C6 -21.8(3)
C5 N2 N3 Ru1 -16.3(3)
Ru2 N2 N3 Ru1 164.62(10)
N1 Ru1 N3 N2 16.85(18)
O4 Ru1 N3 N2 108.18(18)
O1 Ru1 N3 N2 -69.38(19)
O3 Ru1 N3 N2 9.8(11)
O2 Ru1 N3 N2 -162.21(18)
N1 Ru1 N3 C6 -155.4(2)
O4 Ru1 N3 C6 -64.1(2)
O1 Ru1 N3 C6 118.4(2)
O3 Ru1 N3 C6 -162.4(9)
O2 Ru1 N3 C6 25.6(2)
N2 Ru2 N4 C6 -6.54(18)
C22 Ru2 N4 C6 117.9(2)
C26 Ru2 N4 C6 67.8(3)
C21 Ru2 N4 C6 83.8(2)
C25 Ru2 N4 C6 160.5(4)
C23 Ru2 N4 C6 154.67(19)
C24 Ru2 N4 C6 179.09(18)
Cl1 Ru2 N4 C6 -95.45(18)
N2 Ru2 N4 C10 168.8(2)
C22 Ru2 N4 C10 -66.8(2)
C26 Ru2 N4 C10 -116.9(2)
C21 Ru2 N4 C10 -100.9(2)
C25 Ru2 N4 C10 -24.2(6)
C23 Ru2 N4 C10 -30.0(2)
C24 Ru2 N4 C10 -5.6(3)
Cl1 Ru2 N4 C10 79.9(2)
C5 N1 C1 C2 -1.5(4)
Ru1 N1 C1 C2 177.1(2)
N1 C1 C2 C3 0.1(5)
C1 C2 C3 C4 0.9(5)
C2 C3 C4 C5 -0.5(5)
C1 N1 C5 C4 1.9(4)
Ru1 N1 C5 C4 -176.9(2)
C1 N1 C5 N2 -171.7(2)
Ru1 N1 C5 N2 9.5(3)
C3 C4 C5 N1 -0.9(4)
C3 C4 C5 N2 172.3(3)
N3 N2 C5 N1 3.5(3)
Ru2 N2 C5 N1 -177.61(18)
N3 N2 C5 C4 -170.0(3)
Ru2 N2 C5 C4 8.8(4)
C10 N4 C6 C7 -2.3(4)
Ru2 N4 C6 C7 173.4(2)
C10 N4 C6 N3 -178.6(2)
Ru2 N4 C6 N3 -2.9(3)
N2 N3 C6 N4 15.8(3)
Ru1 N3 C6 N4 -171.51(18)
N2 N3 C6 C7 -160.5(2)
Ru1 N3 C6 C7 12.1(4)
N4 C6 C7 C8 2.0(4)
N3 C6 C7 C8 178.1(2)
C6 C7 C8 C9 1.2(4)
C7 C8 C9 C10 -4.0(4)
C6 N4 C10 C9 -0.6(4)
Ru2 N4 C10 C9 -175.8(2)
C8 C9 C10 N4 3.8(4)
Ru1 O1 C12 C13 5.5(4)
Ru1 O1 C12 C11 -174.96(18)
O1 C12 C13 C14 -3.8(5)
C11 C12 C13 C14 176.7(3)
Ru1 O2 C14 C13 7.4(4)
Ru1 O2 C14 C15 -173.62(18)
C12 C13 C14 O2 -3.6(5)
C12 C13 C14 C15 177.4(3)
Ru1 O3 C17 C18 -5.0(4)
Ru1 O3 C17 C16 176.6(2)
O3 C17 C18 C19 -0.1(6)
C16 C17 C18 C19 178.2(3)
Ru1 O4 C19 C18 -2.0(4)
Ru1 O4 C19 C20 177.12(19)
C17 C18 C19 O4 4.0(5)
C17 C18 C19 C20 -175.1(3)
N2 Ru2 C21 C26 -89.00(18)
N4 Ru2 C21 C26 -165.10(16)
C22 Ru2 C21 C26 129.5(3)
C25 Ru2 C21 C26 27.82(17)
C23 Ru2 C21 C26 100.08(19)
C24 Ru2 C21 C26 64.20(18)
Cl1 Ru2 C21 C26 11.5(5)
N2 Ru2 C21 C22 141.50(18)
N4 Ru2 C21 C22 65.40(19)
C26 Ru2 C21 C22 -129.5(3)
C25 Ru2 C21 C22 -101.68(19)
C23 Ru2 C21 C22 -29.42(17)
C24 Ru2 C21 C22 -65.30(18)
Cl1 Ru2 C21 C22 -118.0(3)
N2 Ru2 C21 C27 25.5(3)
N4 Ru2 C21 C27 -50.6(3)
C22 Ru2 C21 C27 -116.0(4)
C26 Ru2 C21 C27 114.5(4)
C25 Ru2 C21 C27 142.4(3)
C23 Ru2 C21 C27 -145.4(3)
C24 Ru2 C21 C27 178.7(3)
Cl1 Ru2 C21 C27 126.1(3)
C26 C21 C22 C23 2.2(4)
C27 C21 C22 C23 178.6(3)
Ru2 C21 C22 C23 56.8(2)
C26 C21 C22 Ru2 -54.5(2)
C27 C21 C22 Ru2 121.9(3)
N2 Ru2 C22 C23 -179.98(15)
N4 Ru2 C22 C23 106.88(17)
C26 Ru2 C22 C23 -101.30(19)
C21 Ru2 C22 C23 -131.9(3)
C25 Ru2 C22 C23 -64.70(18)
C24 Ru2 C22 C23 -27.71(17)
Cl1 Ru2 C22 C23 26.5(3)
N2 Ru2 C22 C21 -48.1(2)
N4 Ru2 C22 C21 -121.21(18)
C26 Ru2 C22 C21 30.61(18)
C25 Ru2 C22 C21 67.21(18)
C23 Ru2 C22 C21 131.9(3)
C24 Ru2 C22 C21 104.20(19)
Cl1 Ru2 C22 C21 158.41(14)
C21 C22 C23 C24 -3.3(4)
Ru2 C22 C23 C24 53.1(2)
C21 C22 C23 Ru2 -56.4(2)
N2 Ru2 C23 C24 -133.9(3)
N4 Ru2 C23 C24 148.64(17)
C22 Ru2 C23 C24 -133.9(3)
C26 Ru2 C23 C24 -66.68(18)
C21 Ru2 C23 C24 -104.34(19)
C25 Ru2 C23 C24 -30.02(17)
Cl1 Ru2 C23 C24 61.39(17)
N2 Ru2 C23 C22 0.0(4)
N4 Ru2 C23 C22 -77.45(18)
C26 Ru2 C23 C22 67.24(19)
C21 Ru2 C23 C22 29.58(18)
C25 Ru2 C23 C22 103.9(2)
C24 Ru2 C23 C22 133.9(3)
Cl1 Ru2 C23 C22 -164.69(16)
C22 C23 C24 C25 2.1(4)
Ru2 C23 C24 C25 53.5(2)
C22 C23 C24 C28 -178.5(3)
Ru2 C23 C24 C28 -127.1(3)
C22 C23 C24 Ru2 -51.4(2)
N2 Ru2 C24 C23 149.4(2)
N4 Ru2 C24 C23 -42.7(2)
C22 Ru2 C24 C23 28.53(17)
C26 Ru2 C24 C23 102.26(19)
C21 Ru2 C24 C23 65.78(18)
C25 Ru2 C24 C23 130.8(3)
Cl1 Ru2 C24 C23 -124.79(16)
N2 Ru2 C24 C25 18.6(3)
N4 Ru2 C24 C25 -173.56(16)
C22 Ru2 C24 C25 -102.3(2)
C26 Ru2 C24 C25 -28.58(18)
C21 Ru2 C24 C25 -65.06(18)
C23 Ru2 C24 C25 -130.8(3)
Cl1 Ru2 C24 C25 104.37(17)
N2 Ru2 C24 C28 -91.7(3)
N4 Ru2 C24 C28 76.1(3)
C22 Ru2 C24 C28 147.4(3)
C26 Ru2 C24 C28 -138.9(3)
C21 Ru2 C24 C28 -175.4(3)
C25 Ru2 C24 C28 -110.3(3)
C23 Ru2 C24 C28 118.8(3)
Cl1 Ru2 C24 C28 -6.0(3)
C23 C24 C25 C26 0.0(4)
C28 C24 C25 C26 -179.4(3)
Ru2 C24 C25 C26 53.8(2)
C23 C24 C25 Ru2 -53.8(2)
C28 C24 C25 Ru2 126.8(2)
N2 Ru2 C25 C26 56.4(2)
N4 Ru2 C25 C26 -109.5(5)
C22 Ru2 C25 C26 -66.04(19)
C21 Ru2 C25 C26 -28.17(18)
C23 Ru2 C25 C26 -103.3(2)
C24 Ru2 C25 C26 -132.9(3)
Cl1 Ru2 C25 C26 148.08(17)
N2 Ru2 C25 C24 -170.73(16)
N4 Ru2 C25 C24 23.4(6)
C22 Ru2 C25 C24 66.84(18)
C26 Ru2 C25 C24 132.9(3)
C21 Ru2 C25 C24 104.72(19)
C23 Ru2 C25 C24 29.56(17)
Cl1 Ru2 C25 C24 -79.04(17)
C24 C25 C26 C21 -1.0(4)
Ru2 C25 C26 C21 53.7(3)
C24 C25 C26 Ru2 -54.7(2)
C22 C21 C26 C25 -0.1(4)
C27 C21 C26 C25 -176.6(3)
Ru2 C21 C26 C25 -54.0(3)
C22 C21 C26 Ru2 53.9(2)
C27 C21 C26 Ru2 -122.6(3)
N2 Ru2 C26 C25 -131.85(18)
N4 Ru2 C26 C25 159.34(17)
C22 Ru2 C26 C25 103.1(2)
C21 Ru2 C26 C25 134.1(3)
C23 Ru2 C26 C25 65.27(18)
C24 Ru2 C26 C25 28.77(17)
Cl1 Ru2 C26 C25 -42.4(2)
N2 Ru2 C26 C21 94.02(18)
N4 Ru2 C26 C21 25.2(3)
C22 Ru2 C26 C21 -31.03(17)
C25 Ru2 C26 C21 -134.1(3)
C23 Ru2 C26 C21 -68.86(18)
C24 Ru2 C26 C21 -105.36(19)
Cl1 Ru2 C26 C21 -176.58(14)
C23 C24 C28 C29 18.7(4)
C25 C24 C28 C29 -161.9(3)
Ru2 C24 C28 C29 -74.7(4)
C23 C24 C28 C30 -106.7(3)
C25 C24 C28 C30 72.7(3)
Ru2 C24 C28 C30 159.9(2)
